data_7100386
loop_
_publ_author_name
'Robert Waymouth'
'Andrew P. Dove'
'Xiangjin Xie.'

_publ_section_title
;
Cyclopentadienyl titanium hydroxylaminato complexes as
highly active catalysts for the polymerisation of propylene
;
_journal_name_full 'Chemical Communications'
_journal_paper_doi 10.1039/b418778d
_journal_year 2005
_chemical_formula_moiety 'C17 H33 N O Ti'
_chemical_formula_sum 'C17 H33 N O Ti'
_chemical_formula_weight 315.34
_space_group_IT_number 14
_symmetry_cell_setting monoclinic
_symmetry_space_group_name_Hall '-P 2yn'
_symmetry_space_group_name_H-M 'P 1 21/n 1'
_cell_angle_alpha 90.00
_cell_angle_beta 100.767(3)
_cell_angle_gamma 90.00
_cell_formula_units_Z 4
_cell_length_a 9.0599(17)
_cell_length_b 16.210(3)
_cell_length_c 12.450(2)
_cell_measurement_temperature 143
_cell_volume 1796.2(6)
_diffrn_ambient_temperature 143
_exptl_crystal_density_diffrn 1.166
_cod_depositor_comments
;
The following automatic conversions were performed:
'_symmetry_cell_setting' value 'MONOCLINIC' changed to 'monoclinic'
according to '/home/saulius/struct/CIF-dictionaries/cif_core.dic'
dictionary named 'cif_core.dic' version 2.4.1 from 2010-06-29.

Automatic conversion script
Id: cif_fix_enum 1527 2010-12-29 10:47:43Z saulius 
;
_cod_original_sg_symbol_H-M 'P 21/n'
_cod_database_code 7100386

loop_
_symmetry_equiv_pos_as_xyz
'x, y, z'
'-x+1/2, y+1/2, -z+1/2'
'-x, -y, -z'
'x-1/2, -y-1/2, z-1/2'

loop_
_atom_site_label
_atom_site_type_symbol
_atom_site_fract_x
_atom_site_fract_y
_atom_site_fract_z
_atom_site_U_iso_or_equiv
_atom_site_adp_type
_atom_site_occupancy
_atom_site_symmetry_multiplicity
_atom_site_calc_flag
_atom_site_refinement_flags
_atom_site_disorder_assembly
_atom_site_disorder_group
Ti1 Ti 0.52695(10) 0.17178(5) 0.30167(7) 0.0184(3) Uani 1 1 d . . .
O1 O 0.4003(3) 0.15535(19) 0.1640(2) 0.0229(8) Uani 1 1 d . . .
N1 N 0.2912(4) 0.1498(2) 0.2326(3) 0.0212(10) Uani 1 1 d . . .
C1 C 0.7854(5) 0.1446(3) 0.3845(4) 0.0201(12) Uani 1 1 d . . .
C2 C 0.7866(5) 0.2171(3) 0.3234(4) 0.0200(12) Uani 1 1 d . . .
C3 C 0.7320(5) 0.1970(3) 0.2113(4) 0.0181(12) Uani 1 1 d . . .
C4 C 0.7038(5) 0.1112(3) 0.2051(4) 0.0201(12) Uani 1 1 d . . .
C5 C 0.7334(5) 0.0791(3) 0.3129(4) 0.0182(12) Uani 1 1 d . . .
C6 C 0.8489(6) 0.1345(3) 0.5039(4) 0.0292(14) Uani 1 1 d . . .
H6A H 0.7901 0.0949 0.5349 0.044 Uiso 1 1 calc R . .
H6B H 0.8463 0.1866 0.5403 0.044 Uiso 1 1 calc R . .
H6C H 0.9509 0.1156 0.5129 0.044 Uiso 1 1 calc R . .
C7 C 0.8489(6) 0.2995(3) 0.3655(4) 0.0292(14) Uani 1 1 d . . .
H7A H 0.8469 0.3037 0.4422 0.044 Uiso 1 1 calc R . .
H7B H 0.7891 0.3428 0.3268 0.044 Uiso 1 1 calc R . .
H7C H 0.9506 0.3045 0.3545 0.044 Uiso 1 1 calc R . .
C8 C 0.7204(6) 0.2551(3) 0.1162(4) 0.0333(14) Uani 1 1 d . . .
H8A H 0.8148 0.2569 0.0918 0.050 Uiso 1 1 calc R . .
H8B H 0.6956 0.3093 0.1384 0.050 Uiso 1 1 calc R . .
H8C H 0.6434 0.2363 0.0576 0.050 Uiso 1 1 calc R . .
C9 C 0.6583(6) 0.0639(3) 0.1000(4) 0.0279(13) Uani 1 1 d . . .
H9A H 0.6498 0.0064 0.1161 0.042 Uiso 1 1 calc R . .
H9B H 0.7329 0.0712 0.0553 0.042 Uiso 1 1 calc R . .
H9C H 0.5633 0.0840 0.0617 0.042 Uiso 1 1 calc R . .
C10 C 0.7304(5) -0.0097(3) 0.3440(4) 0.0287(14) Uani 1 1 d . . .
H10A H 0.8286 -0.0331 0.3481 0.043 Uiso 1 1 calc R . .
H10B H 0.6597 -0.0387 0.2901 0.043 Uiso 1 1 calc R . .
H10C H 0.7009 -0.0144 0.4140 0.043 Uiso 1 1 calc R . .
C11 C 0.4985(6) 0.2977(3) 0.3370(4) 0.0358(15) Uani 1 1 d . . .
H11A H 0.5044 0.3304 0.2736 0.054 Uiso 1 1 calc R . .
H11B H 0.5761 0.3145 0.3965 0.054 Uiso 1 1 calc R . .
H11C H 0.4021 0.3055 0.3570 0.054 Uiso 1 1 calc R . .
C12 C 0.4913(6) 0.1306(3) 0.4584(4) 0.0288(14) Uani 1 1 d . . .
H12A H 0.3862 0.1336 0.4609 0.043 Uiso 1 1 calc R . .
H12B H 0.5466 0.1652 0.5144 0.043 Uiso 1 1 calc R . .
H12C H 0.5252 0.0747 0.4700 0.043 Uiso 1 1 calc R . .
C13 C 0.1824(6) 0.2180(3) 0.2031(4) 0.0367(15) Uani 1 1 d . . .
H13A H 0.2350 0.2696 0.2093 0.055 Uiso 1 1 calc R . .
H13B H 0.1116 0.2177 0.2516 0.055 Uiso 1 1 calc R . .
H13C H 0.1299 0.2107 0.1292 0.055 Uiso 1 1 calc R . .
C14 C 0.2155(5) 0.0669(3) 0.2206(4) 0.0231(13) Uani 1 1 d . . .
C15 C 0.3357(5) 0.0007(3) 0.2436(4) 0.0318(14) Uani 1 1 d . . .
H15A H 0.3941 0.0009 0.1867 0.048 Uiso 1 1 calc R . .
H15B H 0.2889 -0.0523 0.2459 0.048 Uiso 1 1 calc R . .
H15C H 0.4000 0.0115 0.3126 0.048 Uiso 1 1 calc R . .
C16 C 0.1227(6) 0.0540(3) 0.1068(4) 0.0354(15) Uani 1 1 d . . .
H16A H 0.0398 0.0918 0.0951 0.053 Uiso 1 1 calc R . .
H16B H 0.0854 -0.0016 0.1002 0.053 Uiso 1 1 calc R . .
H16C H 0.1844 0.0635 0.0532 0.053 Uiso 1 1 calc R . .
C17 C 0.1151(6) 0.0611(3) 0.3050(4) 0.0373(15) Uani 1 1 d . . .
H17A H 0.1728 0.0727 0.3762 0.056 Uiso 1 1 calc R . .
H17B H 0.0739 0.0065 0.3043 0.056 Uiso 1 1 calc R . .
H17C H 0.0349 0.1004 0.2880 0.056 Uiso 1 1 calc R . .

loop_
_atom_site_aniso_label
_atom_site_aniso_U_11
_atom_site_aniso_U_22
_atom_site_aniso_U_33
_atom_site_aniso_U_23
_atom_site_aniso_U_13
_atom_site_aniso_U_12
Ti1 0.0135(5) 0.0191(5) 0.0226(5) -0.0007(5) 0.0037(4) 0.0010(5)
O1 0.0157(18) 0.034(2) 0.0197(18) 0.0010(16) 0.0055(15) -0.0019(16)
N1 0.020(2) 0.025(3) 0.022(2) 0.0031(19) 0.013(2) 0.008(2)
C1 0.010(3) 0.028(3) 0.021(3) 0.003(2) -0.003(2) 0.003(2)
C2 0.013(3) 0.022(3) 0.024(3) -0.002(2) -0.001(2) -0.004(2)
C3 0.016(3) 0.024(3) 0.016(3) 0.004(2) 0.007(2) 0.001(2)
C4 0.011(3) 0.020(3) 0.028(3) -0.002(3) 0.002(2) -0.002(2)
C5 0.006(2) 0.016(3) 0.033(3) -0.004(2) 0.005(2) 0.000(2)
C6 0.023(3) 0.032(3) 0.031(3) 0.000(3) 0.000(3) 0.003(3)
C7 0.026(3) 0.021(3) 0.040(3) -0.003(3) 0.004(3) -0.009(2)
C8 0.032(3) 0.037(4) 0.032(3) 0.007(3) 0.008(3) -0.003(3)
C9 0.024(3) 0.030(3) 0.031(3) -0.006(3) 0.009(3) -0.003(3)
C10 0.021(3) 0.021(3) 0.045(4) 0.002(3) 0.009(3) 0.004(3)
C11 0.029(3) 0.035(3) 0.042(4) -0.002(3) 0.001(3) 0.004(3)
C12 0.024(3) 0.034(3) 0.028(3) -0.003(3) 0.004(3) 0.001(3)
C13 0.021(3) 0.035(4) 0.055(4) 0.011(3) 0.008(3) 0.011(3)
C14 0.019(3) 0.025(3) 0.021(3) 0.003(2) -0.006(2) 0.001(3)
C15 0.021(3) 0.028(3) 0.044(4) -0.001(3) 0.001(3) -0.005(3)
C16 0.021(3) 0.046(4) 0.036(4) 0.000(3) -0.004(3) -0.001(3)
C17 0.021(3) 0.055(4) 0.038(4) 0.013(3) 0.010(3) -0.002(3)

loop_
_geom_bond_atom_site_label_1
_geom_bond_atom_site_label_2
_geom_bond_distance
_geom_bond_site_symmetry_2
_geom_bond_publ_flag
Ti1 O1 1.895(3) . ?
Ti1 C11 2.114(5) . ?
Ti1 C12 2.142(5) . ?
Ti1 N1 2.178(4) . ?
Ti1 C3 2.380(5) . ?
Ti1 C5 2.383(5) . ?
Ti1 C4 2.387(5) . ?
Ti1 C1 2.416(5) . ?
Ti1 C2 2.430(5) . ?
O1 N1 1.424(5) . ?
N1 C13 1.481(6) . ?
N1 C14 1.502(6) . ?
C1 C2 1.400(6) . ?
C1 C5 1.410(6) . ?
C1 C6 1.500(6) . ?
C2 C3 1.430(6) . ?
C2 C7 1.506(6) . ?
C3 C4 1.414(6) . ?
C3 C8 1.501(6) . ?
C4 C5 1.418(6) . ?
C4 C9 1.506(6) . ?
C5 C10 1.492(6) . ?
C6 H6A 0.9600 . ?
C6 H6B 0.9600 . ?
C6 H6C 0.9600 . ?
C7 H7A 0.9600 . ?
C7 H7B 0.9600 . ?
C7 H7C 0.9600 . ?
C8 H8A 0.9600 . ?
C8 H8B 0.9600 . ?
C8 H8C 0.9600 . ?
C9 H9A 0.9600 . ?
C9 H9B 0.9600 . ?
C9 H9C 0.9600 . ?
C10 H10A 0.9600 . ?
C10 H10B 0.9600 . ?
C10 H10C 0.9600 . ?
C11 H11A 0.9600 . ?
C11 H11B 0.9600 . ?
C11 H11C 0.9600 . ?
C12 H12A 0.9600 . ?
C12 H12B 0.9600 . ?
C12 H12C 0.9600 . ?
C13 H13A 0.9600 . ?
C13 H13B 0.9600 . ?
C13 H13C 0.9600 . ?
C14 C17 1.516(7) . ?
C14 C15 1.518(6) . ?
C14 C16 1.521(6) . ?
C15 H15A 0.9600 . ?
C15 H15B 0.9600 . ?
C15 H15C 0.9600 . ?
C16 H16A 0.9600 . ?
C16 H16B 0.9600 . ?
C16 H16C 0.9600 . ?
C17 H17A 0.9600 . ?
C17 H17B 0.9600 . ?
C17 H17C 0.9600 . ?
